data_1514455
loop_
_publ_author_name
'Chilton, Nicholas F.'
'Langley, Stuart K.'
'Moubaraki, Boujemaa'
'Soncini, Alessandro'
'Batten, Stuart R.'
'Murray, Keith S.'

_publ_section_title
;
 Single molecule magnetism in a family of mononuclear \b-diketonate
 lanthanide(iii) complexes: rationalization of magnetic anisotropy in
 complexes of low symmetry
;
_journal_issue 4
_journal_name_full 'Chemical Science'
_journal_page_first 1719
_journal_paper_doi 10.1039/c3sc22300k
_journal_volume 4
_journal_year 2013
_chemical_formula_sum 'C19 H24 Er N7 O14'
_chemical_formula_weight 741.71
_chemical_name_systematic
;
?
;
_space_group_IT_number 14
_symmetry_cell_setting monoclinic
_symmetry_space_group_name_Hall '-P 2ybc'
_symmetry_space_group_name_H-M 'P 1 21/c 1'
_atom_sites_solution_hydrogens geom
_atom_sites_solution_primary direct
_atom_sites_solution_secondary difmap
_audit_creation_method SHELXL-97
_cell_angle_alpha 90.00
_cell_angle_beta 102.653(2)
_cell_angle_gamma 90.00
_cell_formula_units_Z 4
_cell_length_a 13.0075(6)
_cell_length_b 14.8207(7)
_cell_length_c 13.9166(6)
_cell_measurement_temperature 123(2)
_cell_volume 2617.7(2)
_computing_structure_refinement 'SHELXL-97 (Sheldrick, 1997)'
_computing_structure_solution 'SHELXS-97 (Sheldrick, 1990)'
_diffrn_ambient_temperature 123(2)
_diffrn_measured_fraction_theta_full 0.994
_diffrn_measured_fraction_theta_max 0.994
_diffrn_measurement_device_type 'APEX X8'
_diffrn_measurement_method 'scans in phi and omega'
_diffrn_radiation_monochromator graphite
_diffrn_radiation_source 'fine-focus sealed tube'
_diffrn_radiation_type MoK\a
_diffrn_radiation_wavelength 0.71073
_diffrn_reflns_av_R_equivalents 0.0670
_diffrn_reflns_av_sigmaI/netI 0.0783
_diffrn_reflns_limit_h_max 18
_diffrn_reflns_limit_h_min -18
_diffrn_reflns_limit_k_max 16
_diffrn_reflns_limit_k_min -21
_diffrn_reflns_limit_l_max 15
_diffrn_reflns_limit_l_min -19
_diffrn_reflns_number 26852
_diffrn_reflns_theta_full 30.51
_diffrn_reflns_theta_max 30.51
_diffrn_reflns_theta_min 2.79
_exptl_absorpt_coefficient_mu 3.289
_exptl_absorpt_correction_T_max 0.720
_exptl_absorpt_correction_T_min 0.681
_exptl_absorpt_correction_type multi-scan
_exptl_absorpt_process_details SADABS
_exptl_crystal_colour pink
_exptl_crystal_density_diffrn 1.882
_exptl_crystal_density_method 'not measured'
_exptl_crystal_F_000 1468
_exptl_crystal_size_max 0.2
_exptl_crystal_size_mid 0.1
_exptl_crystal_size_min 0.1
_refine_diff_density_max 0.964
_refine_diff_density_min -0.921
_refine_diff_density_rms 0.169
_refine_ls_extinction_method none
_refine_ls_goodness_of_fit_ref 0.985
_refine_ls_hydrogen_treatment mixed
_refine_ls_matrix_type full
_refine_ls_number_parameters 397
_refine_ls_number_reflns 7929
_refine_ls_number_restraints 5
_refine_ls_restrained_S_all 0.985
_refine_ls_R_factor_all 0.0745
_refine_ls_R_factor_gt 0.0419
_refine_ls_shift/su_max 0.002
_refine_ls_shift/su_mean 0.000
_refine_ls_structure_factor_coef Fsqd
_refine_ls_weighting_details 'calc w=1/[\s^2^(Fo^2^)+(0.0310P)^2^+0.0000P] where P=(Fo^2^+2Fc^2^)/3'
_refine_ls_weighting_scheme calc
_refine_ls_wR_factor_gt 0.0745
_refine_ls_wR_factor_ref 0.0848
_reflns_number_gt 5503
_reflns_number_total 7929
_reflns_threshold_expression >2sigma(I)
_cod_data_source_file c3sc22300k.txt
_cod_data_source_block 10c:\users\nick\desktop\honour~1\er(no3~1\p21c
_cod_original_sg_symbol_H-M P21/c
_cod_database_code 1514455

loop_
_symmetry_equiv_pos_as_xyz
'x, y, z'
'-x, y+1/2, -z+1/2'
'-x, -y, -z'
'x, -y-1/2, z-1/2'

loop_
_atom_site_label
_atom_site_type_symbol
_atom_site_fract_x
_atom_site_fract_y
_atom_site_fract_z
_atom_site_U_iso_or_equiv
_atom_site_adp_type
_atom_site_occupancy
_atom_site_symmetry_multiplicity
_atom_site_calc_flag
_atom_site_refinement_flags
Er1 Er 0.747793(14) 0.089061(12) 0.278206(14) 0.01804(6) Uani 1 1 d .
O2 O 0.7525(2) -0.05687(19) 0.2204(2) 0.0245(6) Uani 1 1 d .
O4 O 0.8599(2) 0.20907(17) 0.3359(2) 0.0237(7) Uani 1 1 d .
O3 O 0.6540(2) 0.21819(18) 0.2332(2) 0.0255(7) Uani 1 1 d .
O5 O 0.8245(3) 0.1152(2) 0.1431(2) 0.0298(7) Uani 1 1 d D
O6 O 0.5612(2) 0.05500(19) 0.2680(2) 0.0236(7) Uani 1 1 d .
O1 O 0.9186(2) 0.03616(18) 0.3390(2) 0.0215(6) Uani 1 1 d .
N7 N 0.9111(3) -0.4113(2) 0.3141(3) 0.0243(8) Uani 1 1 d .
O7 O 0.6058(2) 0.05836(19) 0.1278(2) 0.0244(7) Uani 1 1 d .
N1 N 0.7669(3) -0.2102(2) 0.2228(2) 0.0210(8) Uani 1 1 d D
H5 H 0.8061 -0.2572 0.2456 0.025 Uiso 1 1 calc RD
N3 N 0.9417(3) 0.3439(2) 0.3729(3) 0.0207(8) Uani 1 1 d D
O9 O 0.7123(2) 0.1233(2) 0.4375(2) 0.0252(7) Uani 1 1 d .
N4 N 1.0544(3) 0.2216(2) 0.4308(3) 0.0215(8) Uani 1 1 d D
O13 O 0.9797(2) -0.4650(2) 0.3601(2) 0.0295(7) Uani 1 1 d .
C11 C 0.6669(3) 0.3024(3) 0.2464(3) 0.0219(9) Uani 1 1 d .
C10 C 0.5713(3) 0.3619(3) 0.2104(3) 0.0255(10) Uani 1 1 d .
H12 H 0.5731 0.3861 0.1453 0.038 Uiso 1 1 calc R
H13 H 0.5720 0.4118 0.2567 0.038 Uiso 1 1 calc R
H11 H 0.5070 0.3262 0.2060 0.038 Uiso 1 1 calc R
C13 C 0.8515(3) 0.2935(3) 0.3308(3) 0.0200(9) Uani 1 1 d .
O10 O 0.7282(2) -0.01839(19) 0.4100(2) 0.0260(7) Uani 1 1 d .
N6 N 0.7013(3) 0.0422(3) 0.4644(3) 0.0258(8) Uani 1 1 d .
C4 C 0.8096(3) -0.1250(3) 0.2505(3) 0.0227(9) Uani 1 1 d .
O12 O 0.9378(3) -0.3347(2) 0.2932(3) 0.0408(9) Uani 1 1 d .
C15 C 1.1172(3) 0.3700(3) 0.4668(3) 0.0218(9) Uani 1 1 d .
H16 H 1.1079 0.4335 0.4603 0.026 Uiso 1 1 calc R
C1 C 1.0751(3) -0.0468(3) 0.3976(3) 0.0284(10) Uani 1 1 d .
H1 H 1.1170 -0.0045 0.3678 0.043 Uiso 1 1 calc R
H2 H 1.1015 -0.1083 0.3931 0.043 Uiso 1 1 calc R
H3 H 1.0808 -0.0310 0.4669 0.043 Uiso 1 1 calc R
C2 C 0.9613(3) -0.0418(3) 0.3435(3) 0.0218(9) Uani 1 1 d .
C14 C 1.0361(3) 0.3117(3) 0.4228(3) 0.0198(9) Uani 1 1 d .
C3 C 0.9128(3) -0.1210(3) 0.3070(3) 0.0230(9) Uani 1 1 d .
N5 N 0.5318(3) 0.0558(2) 0.1750(3) 0.0245(8) Uani 1 1 d .
O11 O 0.6684(3) 0.0239(2) 0.5373(2) 0.0404(9) Uani 1 1 d .
C16 C 1.2108(3) 0.3348(3) 0.5196(3) 0.0252(10) Uani 1 1 d .
H17 H 1.2655 0.3743 0.5507 0.030 Uiso 1 1 calc R
O14 O 0.8176(3) -0.4355(2) 0.2906(3) 0.0397(9) Uani 1 1 d .
O8 O 0.4395(2) 0.0532(2) 0.1324(2) 0.0368(8) Uani 1 1 d .
C12 C 0.7619(3) 0.3433(3) 0.2912(3) 0.0238(10) Uani 1 1 d .
N2 N 0.6104(3) -0.1588(2) 0.1191(3) 0.0214(8) Uani 1 1 d D
C5 C 0.6708(3) -0.2277(3) 0.1642(3) 0.0199(9) Uani 1 1 d .
C6 C 0.6331(3) -0.3155(3) 0.1466(3) 0.0222(9) Uani 1 1 d .
H6 H 0.6729 -0.3653 0.1779 0.027 Uiso 1 1 calc R
C17 C 1.2260(3) 0.2417(3) 0.5276(3) 0.0254(10) Uani 1 1 d .
H18 H 1.2903 0.2172 0.5639 0.030 Uiso 1 1 calc R
C18 C 1.1459(3) 0.1866(3) 0.4819(3) 0.0261(10) Uani 1 1 d .
H19 H 1.1548 0.1230 0.4861 0.031 Uiso 1 1 calc R
C19 C 0.8109(5) 0.1851(4) 0.0740(4) 0.0613(19) Uani 1 1 d .
H22 H 0.7710 0.2342 0.0958 0.092 Uiso 1 1 calc R
H23 H 0.7723 0.1625 0.0101 0.092 Uiso 1 1 calc R
H21 H 0.8800 0.2076 0.0677 0.092 Uiso 1 1 calc R
C9 C 0.5162(3) -0.1715(3) 0.0568(3) 0.0247(10) Uani 1 1 d .
H9 H 0.4769 -0.1211 0.0265 0.030 Uiso 1 1 calc R
C8 C 0.4775(3) -0.2566(3) 0.0374(3) 0.0289(10) Uani 1 1 d .
H8 H 0.4113 -0.2663 -0.0063 0.035 Uiso 1 1 calc R
C7 C 0.5368(4) -0.3290(3) 0.0829(3) 0.0287(10) Uani 1 1 d .
H7 H 0.5107 -0.3887 0.0699 0.034 Uiso 1 1 calc R
H14 H 0.768(3) 0.402(3) 0.293(3) 0.014(11) Uiso 1 1 d .
H15 H 0.940(4) 0.4027(8) 0.367(3) 0.032(13) Uiso 1 1 d D
H10 H 0.644(3) -0.1074(18) 0.133(4) 0.041(15) Uiso 1 1 d D
H4 H 0.957(4) -0.177(3) 0.320(3) 0.037(14) Uiso 1 1 d .
H20 H 1.005(2) 0.184(2) 0.401(3) 0.021(12) Uiso 1 1 d D
H24 H 0.8882(15) 0.100(4) 0.154(5) 0.08(2) Uiso 1 1 d D

loop_
_atom_site_aniso_label
_atom_site_aniso_U_11
_atom_site_aniso_U_22
_atom_site_aniso_U_33
_atom_site_aniso_U_23
_atom_site_aniso_U_13
_atom_site_aniso_U_12
Er1 0.01679(9) 0.01460(9) 0.02135(10) 0.00118(8) 0.00119(7) 0.00084(8)
O2 0.0261(16) 0.0150(13) 0.0296(17) -0.0000(13) -0.0003(13) 0.0080(13)
O4 0.0210(16) 0.0122(14) 0.0356(18) 0.0019(12) 0.0017(13) -0.0011(12)
O3 0.0276(17) 0.0123(14) 0.0331(18) 0.0020(12) -0.0009(14) 0.0026(12)
O5 0.0230(18) 0.039(2) 0.0276(18) 0.0083(14) 0.0071(15) -0.0028(15)
O6 0.0218(16) 0.0237(15) 0.0246(17) 0.0034(13) 0.0033(13) -0.0018(12)
O1 0.0196(15) 0.0166(15) 0.0260(16) 0.0016(12) -0.0001(12) 0.0021(12)
N7 0.028(2) 0.0165(17) 0.030(2) -0.0015(16) 0.0098(16) 0.0046(16)
O7 0.0222(16) 0.0229(15) 0.0268(17) 0.0004(13) 0.0023(13) 0.0028(12)
N1 0.0190(19) 0.0171(17) 0.0236(19) 0.0026(15) -0.0023(15) 0.0040(14)
N3 0.0215(19) 0.0109(17) 0.029(2) 0.0018(15) 0.0037(16) 0.0028(14)
O9 0.0255(17) 0.0212(15) 0.0273(18) -0.0013(13) 0.0024(14) 0.0019(13)
N4 0.0195(18) 0.0184(18) 0.026(2) 0.0009(15) 0.0031(15) -0.0003(15)
O13 0.0288(18) 0.0209(16) 0.0359(19) 0.0042(14) 0.0011(15) 0.0062(13)
C11 0.026(2) 0.020(2) 0.020(2) 0.0037(17) 0.0069(18) 0.0085(18)
C10 0.021(2) 0.021(2) 0.033(3) 0.0020(19) 0.003(2) 0.0063(18)
C13 0.023(2) 0.018(2) 0.019(2) -0.0023(16) 0.0058(18) -0.0008(17)
O10 0.0290(17) 0.0183(15) 0.0301(18) 0.0008(13) 0.0049(14) 0.0031(13)
N6 0.0206(19) 0.030(2) 0.026(2) 0.0028(17) 0.0031(16) 0.0032(16)
C4 0.023(2) 0.023(2) 0.022(2) 0.0056(18) 0.0047(19) -0.0011(18)
O12 0.054(2) 0.0179(17) 0.054(2) 0.0089(16) 0.0197(19) 0.0010(16)
C15 0.021(2) 0.017(2) 0.027(2) -0.0028(18) 0.0063(19) -0.0005(17)
C1 0.024(2) 0.022(2) 0.037(3) 0.003(2) 0.003(2) 0.0047(19)
C2 0.022(2) 0.025(2) 0.020(2) 0.0029(18) 0.0079(18) -0.0002(18)
C14 0.022(2) 0.018(2) 0.020(2) 0.0013(17) 0.0062(17) 0.0015(17)
C3 0.020(2) 0.022(2) 0.025(2) 0.0003(18) 0.0025(18) 0.0073(18)
N5 0.024(2) 0.0147(17) 0.032(2) 0.0037(15) -0.0012(17) -0.0009(15)
O11 0.043(2) 0.053(2) 0.0291(19) 0.0091(17) 0.0158(17) 0.0048(18)
C16 0.023(2) 0.030(2) 0.022(2) -0.0061(19) 0.0043(18) -0.0088(19)
O14 0.0230(18) 0.039(2) 0.052(2) -0.0062(17) -0.0032(16) 0.0013(15)
O8 0.0165(16) 0.045(2) 0.043(2) 0.0086(17) -0.0065(15) -0.0012(14)
C12 0.025(2) 0.016(2) 0.029(3) 0.0025(18) 0.0039(19) -0.0003(18)
N2 0.0163(18) 0.0216(19) 0.024(2) 0.0014(16) 0.0004(15) 0.0006(15)
C5 0.024(2) 0.019(2) 0.017(2) 0.0009(17) 0.0043(17) -0.0003(17)
C6 0.018(2) 0.020(2) 0.027(2) 0.0016(18) 0.0027(18) -0.0016(17)
C17 0.020(2) 0.032(3) 0.024(2) 0.0027(19) 0.0042(19) 0.0020(19)
C18 0.026(2) 0.024(2) 0.028(3) 0.0049(19) 0.006(2) 0.0035(19)
C19 0.055(4) 0.078(5) 0.056(4) 0.028(4) 0.025(3) 0.028(3)
C9 0.018(2) 0.033(2) 0.021(2) 0.0055(19) -0.0006(18) 0.0033(18)
C8 0.022(2) 0.035(3) 0.026(2) 0.002(2) -0.0035(19) -0.0065(19)
C7 0.028(2) 0.024(2) 0.035(3) -0.000(2) 0.009(2) -0.0075(19)

loop_
_atom_type_symbol
_atom_type_description
_atom_type_scat_dispersion_real
_atom_type_scat_dispersion_imag
_atom_type_scat_source
C C 0.0033 0.0016 'International Tables Vol C Tables 4.2.6.8 and 6.1.1.4'
H H 0.0000 0.0000 'International Tables Vol C Tables 4.2.6.8 and 6.1.1.4'
N N 0.0061 0.0033 'International Tables Vol C Tables 4.2.6.8 and 6.1.1.4'
O O 0.0106 0.0060 'International Tables Vol C Tables 4.2.6.8 and 6.1.1.4'
Er Er -0.2586 4.9576 'International Tables Vol C Tables 4.2.6.8 and 6.1.1.4'

loop_
_geom_angle_atom_site_label_1
_geom_angle_atom_site_label_2
_geom_angle_atom_site_label_3
_geom_angle
O3 Er1 O2 137.90(10)
O3 Er1 O4 73.19(10)
O2 Er1 O4 140.51(10)
O3 Er1 O1 142.23(10)
O2 Er1 O1 73.51(10)
O4 Er1 O1 69.92(9)
O3 Er1 O5 86.38(11)
O2 Er1 O5 80.05(11)
O4 Er1 O5 78.82(11)
O1 Er1 O5 78.90(11)
O3 Er1 O9 82.98(10)
O2 Er1 O9 122.74(10)
O4 Er1 O9 75.76(10)
O1 Er1 O9 95.53(10)
O5 Er1 O9 154.34(11)
O3 Er1 O6 72.19(10)
O2 Er1 O6 83.62(10)
O4 Er1 O6 135.58(10)
O1 Er1 O6 143.48(10)
O5 Er1 O6 125.24(11)
O9 Er1 O6 73.17(10)
O3 Er1 O10 127.26(10)
O2 Er1 O10 70.86(10)
O4 Er1 O10 113.12(10)
O1 Er1 O10 76.14(10)
O5 Er1 O10 145.90(11)
O9 Er1 O10 52.12(9)
O6 Er1 O10 69.54(10)
O3 Er1 O7 70.84(10)
O2 Er1 O7 67.14(10)
O4 Er1 O7 135.78(10)
O1 Er1 O7 135.20(10)
O5 Er1 O7 74.11(11)
O9 Er1 O7 123.33(10)
O6 Er1 O7 51.44(10)
O10 Er1 O7 108.88(10)
C4 O2 Er1 133.4(3)
C13 O4 Er1 134.5(3)
C11 O3 Er1 137.8(3)
C19 O5 Er1 131.4(3)
C19 O5 H24 107(4)
Er1 O5 H24 113(4)
N5 O6 Er1 97.5(2)
C2 O1 Er1 133.7(3)
O14 N7 O12 120.7(4)
O14 N7 O13 119.7(4)
O12 N7 O13 119.6(4)
N5 O7 Er1 94.4(2)
C5 N1 C4 126.4(3)
C5 N1 H5 116.8
C4 N1 H5 116.8
C14 N3 C13 127.2(3)
C14 N3 H15 113(3)
C13 N3 H15 119(3)
N6 O9 Er1 97.3(2)
C18 N4 C14 122.7(4)
C18 N4 H20 118(3)
C14 N4 H20 119(3)
O3 C11 C12 124.7(4)
O3 C11 C10 116.9(4)
C12 C11 C10 118.5(4)
C11 C10 H12 109.5
C11 C10 H13 109.5
H12 C10 H13 109.5
C11 C10 H11 109.5
H12 C10 H11 109.5
H13 C10 H11 109.5
O4 C13 C12 127.4(4)
O4 C13 N3 116.8(4)
C12 C13 N3 115.8(4)
N6 O10 Er1 94.2(2)
O11 N6 O10 122.2(4)
O11 N6 O9 122.5(4)
O10 N6 O9 115.3(3)
O2 C4 N1 117.3(4)
O2 C4 C3 124.9(4)
N1 C4 C3 117.8(4)
C16 C15 C14 119.5(4)
C16 C15 H16 120.2
C14 C15 H16 120.2
C2 C1 H1 109.5
C2 C1 H2 109.5
H1 C1 H2 109.5
C2 C1 H3 109.5
H1 C1 H3 109.5
H2 C1 H3 109.5
O1 C2 C3 126.5(4)
O1 C2 C1 115.9(4)
C3 C2 C1 117.6(4)
N4 C14 N3 120.7(4)
N4 C14 C15 118.1(4)
N3 C14 C15 121.2(4)
C2 C3 C4 123.3(4)
C2 C3 H4 116(3)
C4 C3 H4 120(3)
O8 N5 O6 122.7(4)
O8 N5 O7 121.6(4)
O6 N5 O7 115.7(3)
C15 C16 C17 120.6(4)
C15 C16 H17 119.7
C17 C16 H17 119.7
C13 C12 C11 122.1(4)
C13 C12 H14 117(3)
C11 C12 H14 120(3)
C9 N2 C5 123.0(4)
C9 N2 H10 127(3)
C5 N2 H10 110(3)
N2 C5 N1 119.9(4)
N2 C5 C6 118.4(4)
N1 C5 C6 121.6(4)
C7 C6 C5 118.8(4)
C7 C6 H6 120.6
C5 C6 H6 120.6
C18 C17 C16 118.3(4)
C18 C17 H18 120.8
C16 C17 H18 120.8
N4 C18 C17 120.7(4)
N4 C18 H19 119.6
C17 C18 H19 119.6
O5 C19 H22 109.5
O5 C19 H23 109.5
H22 C19 H23 109.5
O5 C19 H21 109.5
H22 C19 H21 109.5
H23 C19 H21 109.5
N2 C9 C8 120.0(4)
N2 C9 H9 120.0
C8 C9 H9 120.0
C9 C8 C7 118.7(4)
C9 C8 H8 120.7
C7 C8 H8 120.7
C6 C7 C8 121.0(4)
C6 C7 H7 119.5
C8 C7 H7 119.5

loop_
_geom_bond_atom_site_label_1
_geom_bond_atom_site_label_2
_geom_bond_distance
Er1 O3 2.282(3)
Er1 O2 2.313(3)
Er1 O4 2.329(3)
Er1 O1 2.334(3)
Er1 O5 2.346(3)
Er1 O9 2.416(3)
Er1 O6 2.453(3)
Er1 O10 2.484(3)
Er1 O7 2.511(3)
O2 C4 1.269(5)
O4 C13 1.257(5)
O3 C11 1.267(5)
O5 C19 1.398(6)
O5 H24 0.840(10)
O6 N5 1.267(4)
O1 C2 1.278(5)
N7 O14 1.241(5)
N7 O12 1.241(4)
N7 O13 1.260(4)
O7 N5 1.278(5)
N1 C5 1.359(5)
N1 C4 1.400(5)
N1 H5 0.8800
N3 C14 1.359(5)
N3 C13 1.405(5)
N3 H15 0.875(10)
O9 N6 1.277(5)
N4 C18 1.349(5)
N4 C14 1.357(5)
N4 H20 0.883(10)
C11 C12 1.396(6)
C11 C10 1.517(5)
C10 H12 0.9800
C10 H13 0.9800
C10 H11 0.9800
C13 C12 1.387(6)
O10 N6 1.272(4)
N6 O11 1.215(5)
C4 C3 1.401(6)
C15 C16 1.380(6)
C15 C14 1.396(6)
C15 H16 0.9500
C1 C2 1.508(6)
C1 H1 0.9800
C1 H2 0.9800
C1 H3 0.9800
C2 C3 1.376(6)
C3 H4 1.01(5)
N5 O8 1.218(4)
C16 C17 1.395(6)
C16 H17 0.9500
C12 H14 0.88(4)
N2 C9 1.349(5)
N2 C5 1.356(5)
N2 H10 0.880(10)
C5 C6 1.394(5)
C6 C7 1.382(6)
C6 H6 0.9500
C17 C18 1.365(6)
C17 H18 0.9500
C18 H19 0.9500
C19 H22 0.9800
C19 H23 0.9800
C19 H21 0.9800
C9 C8 1.363(6)
C9 H9 0.9500
C8 C7 1.390(6)
C8 H8 0.9500
C7 H7 0.9500
